data_4327453
loop_
_publ_author_name
'Chong Zheng'
'Oliver Oeckler'
'Arndt Simon'

_publ_section_title
;
 Ce10Cl4Ga5 and Ln3ClGa4 (Ln = La, Ce): Reduced Halides or Oxidized
 Intermetallics?
;
_journal_name_full 'Inorganic Chemistry'
_journal_page_first 3130
_journal_page_last 3135
_journal_paper_doi 10.1021/ic026086+
_journal_volume 42
_journal_year 2003
_chemical_formula_sum 'Ce3 Cl Ga4'
_chemical_formula_weight 734.69
_chemical_name_systematic
; 
 ? 
;
_space_group_IT_number 140
_symmetry_cell_setting tetragonal
_symmetry_space_group_name_Hall '-I 4 2c'
_symmetry_space_group_name_H-M 'I 4/m c m'
_atom_sites_solution_hydrogens geom
_atom_sites_solution_primary direct
_atom_sites_solution_secondary difmap
_audit_creation_method SHELXL-97
_cell_angle_alpha 90.00
_cell_angle_beta 90.00
_cell_angle_gamma 90.00
_cell_formula_units_Z 4
_cell_length_a 8.1123(11)
_cell_length_b 8.1123(11)
_cell_length_c 11.229(2)
_cell_measurement_reflns_used 7740
_cell_measurement_temperature 293(2)
_cell_measurement_theta_max 25.00
_cell_measurement_theta_min 2.915
_cell_volume 738.97(19)
_computing_cell_refinement 'SMART and SAINT (Bruker, 1999)'
_computing_data_collection 'SMART (Bruker, 1999)'
_computing_data_reduction 'SAINT (Bruker, 1999)'
_computing_molecular_graphics 'SHELXTL (Sheldrick, 1997)'
_computing_publication_material 'SHELXTL (Sheldrick, 1997)'
_computing_structure_refinement 'SHELXTL (Sheldrick, 1997)'
_computing_structure_solution 'SIR97 (Altomare et al., 1999)'
_diffrn_ambient_temperature 293(2)
_diffrn_detector_area_resol_mean 0
_diffrn_measured_fraction_theta_full 0.981
_diffrn_measured_fraction_theta_max 0.981
_diffrn_measurement_device_type 'Stoe IPDS'
_diffrn_measurement_method '\f scans'
_diffrn_radiation_monochromator graphite
_diffrn_radiation_source 'fine-focus sealed tube'
_diffrn_radiation_type MoK\a
_diffrn_radiation_wavelength 0.71073
_diffrn_reflns_av_R_equivalents 0.1344
_diffrn_reflns_av_sigmaI/netI 0.0455
_diffrn_reflns_limit_h_max 10
_diffrn_reflns_limit_h_min -10
_diffrn_reflns_limit_k_max 10
_diffrn_reflns_limit_k_min -10
_diffrn_reflns_limit_l_max 13
_diffrn_reflns_limit_l_min -13
_diffrn_reflns_number 2148
_diffrn_reflns_theta_full 25.99
_diffrn_reflns_theta_max 25.99
_diffrn_reflns_theta_min 3.55
_diffrn_standards_decay_% 0
_diffrn_standards_interval_count 0
_diffrn_standards_interval_time 0
_diffrn_standards_number 0
_exptl_absorpt_coefficient_mu 32.683
_exptl_absorpt_correction_T_max 0.629
_exptl_absorpt_correction_T_min 0.077
_exptl_absorpt_correction_type multi-scan
_exptl_absorpt_process_details 'SHELXTL (Sheldrick, 1997)'
_exptl_crystal_colour 'metallic silver'
_exptl_crystal_density_diffrn 6.604
_exptl_crystal_description plate
_exptl_crystal_F_000 1260
_exptl_crystal_size_max 0.18
_exptl_crystal_size_mid 0.18
_exptl_crystal_size_min 0.04
_refine_diff_density_max 2.632
_refine_diff_density_min -1.952
_refine_diff_density_rms 0.495
_refine_ls_extinction_coef 0.0033(4)
_refine_ls_extinction_expression Fc^*^=kFc[1+0.001xFc^2^\l^3^/sin(2\q)]^-1/4^
_refine_ls_extinction_method SHELXL
_refine_ls_goodness_of_fit_ref 1.290
_refine_ls_hydrogen_treatment constr
_refine_ls_matrix_type full
_refine_ls_number_parameters 16
_refine_ls_number_reflns 208
_refine_ls_number_restraints 0
_refine_ls_restrained_S_all 1.290
_refine_ls_R_factor_all 0.0359
_refine_ls_R_factor_gt 0.0355
_refine_ls_shift/su_max 0.000
_refine_ls_shift/su_mean 0.000
_refine_ls_structure_factor_coef Fsqd
_refine_ls_weighting_details 'calc w=1/[\s^2^(Fo^2^)+(0.0380P)^2^+7.0390P] where P=(Fo^2^+2Fc^2^)/3'
_refine_ls_weighting_scheme calc
_refine_ls_wR_factor_gt 0.0812
_refine_ls_wR_factor_ref 0.0816
_reflns_number_gt 206
_reflns_number_total 208
_reflns_threshold_expression >2sigma(I)
_cod_data_source_file ic0260862Bsi20021004_064958_3.cif
_cod_data_source_block ce3clga4
_cod_original_cell_volume 738.9(2)
_cod_database_code 4327453

loop_
_symmetry_equiv_pos_as_xyz
'x, y, z'
'-x, -y, z'
'-y, x, z'
'y, -x, z'
'-x, y, -z+1/2'
'x, -y, -z+1/2'
'y, x, -z+1/2'
'-y, -x, -z+1/2'
'x+1/2, y+1/2, z+1/2'
'-x+1/2, -y+1/2, z+1/2'
'-y+1/2, x+1/2, z+1/2'
'y+1/2, -x+1/2, z+1/2'
'-x+1/2, y+1/2, -z+1'
'x+1/2, -y+1/2, -z+1'
'y+1/2, x+1/2, -z+1'
'-y+1/2, -x+1/2, -z+1'
'-x, -y, -z'
'x, y, -z'
'y, -x, -z'
'-y, x, -z'
'x, -y, z-1/2'
'-x, y, z-1/2'
'-y, -x, z-1/2'
'y, x, z-1/2'
'-x+1/2, -y+1/2, -z+1/2'
'x+1/2, y+1/2, -z+1/2'
'y+1/2, -x+1/2, -z+1/2'
'-y+1/2, x+1/2, -z+1/2'
'x+1/2, -y+1/2, z'
'-x+1/2, y+1/2, z'
'-y+1/2, -x+1/2, z'
'y+1/2, x+1/2, z'

loop_
_atom_site_label
_atom_site_type_symbol
_atom_site_fract_x
_atom_site_fract_y
_atom_site_fract_z
_atom_site_U_iso_or_equiv
_atom_site_adp_type
_atom_site_occupancy
_atom_site_symmetry_multiplicity
_atom_site_calc_flag
_atom_site_refinement_flags
Ce1 Ce 0.0000 0.0000 0.2500 0.0127(5) Uani 1 8 d S
Ce2 Ce 0.33915(7) 0.16085(7) 0.5000 0.0130(5) Uani 1 4 d S
Ga Ga 0.35662(10) 0.14338(10) 0.19815(14) 0.0141(5) Uani 1 2 d S
Cl Cl 0.0000 0.0000 0.0000 0.0137(11) Uani 1 8 d S

loop_
_atom_site_aniso_label
_atom_site_aniso_U_11
_atom_site_aniso_U_22
_atom_site_aniso_U_33
_atom_site_aniso_U_23
_atom_site_aniso_U_13
_atom_site_aniso_U_12
Ce1 0.0085(5) 0.0085(5) 0.0211(9) 0.000 0.000 0.000
Ce2 0.0107(5) 0.0107(5) 0.0176(8) 0.000 0.000 0.0004(2)
Ga 0.0107(5) 0.0107(5) 0.0208(10) 0.0008(4) -0.0008(4) -0.0005(3)
Cl 0.0116(14) 0.0116(14) 0.018(3) 0.000 0.000 0.000

loop_
_atom_type_symbol
_atom_type_description
_atom_type_scat_dispersion_real
_atom_type_scat_dispersion_imag
_atom_type_scat_source
Cl Cl 0.1484 0.1585 'International Tables Vol C Tables 4.2.6.8 and 6.1.1.4'
Ga Ga 0.2307 1.6083 'International Tables Vol C Tables 4.2.6.8 and 6.1.1.4'
Ce Ce -0.2486 2.6331 'International Tables Vol C Tables 4.2.6.8 and 6.1.1.4'

loop_
_geom_angle_atom_site_label_1
_geom_angle_atom_site_label_2
_geom_angle_atom_site_label_3
_geom_angle
_geom_angle_site_symmetry_1
_geom_angle_site_symmetry_3
Cl Ce1 Cl 180.0 5 .
Cl Ce1 Ga 100.58(3) 5 .
Cl Ce1 Ga 79.42(3) . .
Cl Ce1 Ga 100.58(3) 5 2
Cl Ce1 Ga 79.42(3) . 2
Ga Ce1 Ga 158.85(5) . 2
Cl Ce1 Ga 79.42(3) 5 25
Cl Ce1 Ga 100.58(3) . 25
Ga Ce1 Ga 50.57(4) . 25
Ga Ce1 Ga 134.63(4) 2 25
Cl Ce1 Ga 79.42(3) 5 26_445
Cl Ce1 Ga 100.58(3) . 26_445
Ga Ce1 Ga 134.63(4) . 26_445
Ga Ce1 Ga 50.57(4) 2 26_445
Ga Ce1 Ga 158.85(6) 25 26_445
Cl Ce1 Ga 79.42(3) 5 28_545
Cl Ce1 Ga 100.58(3) . 28_545
Ga Ce1 Ga 48.42(4) . 28_545
Ga Ce1 Ga 136.98(4) 2 28_545
Ga Ce1 Ga 88.069(10) 25 28_545
Ga Ce1 Ga 88.069(10) 26_445 28_545
Cl Ce1 Ga 100.58(3) 5 4
Cl Ce1 Ga 79.42(3) . 4
Ga Ce1 Ga 88.070(10) . 4
Ga Ce1 Ga 88.069(10) 2 4
Ga Ce1 Ga 136.98(4) 25 4
Ga Ce1 Ga 48.42(4) 26_445 4
Ga Ce1 Ga 50.57(4) 28_545 4
Cl Ce1 Ga 79.42(3) 5 27_455
Cl Ce1 Ga 100.58(3) . 27_455
Ga Ce1 Ga 136.98(4) . 27_455
Ga Ce1 Ga 48.42(4) 2 27_455
Ga Ce1 Ga 88.069(10) 25 27_455
Ga Ce1 Ga 88.069(10) 26_445 27_455
Ga Ce1 Ga 158.85(5) 28_545 27_455
Ga Ce1 Ga 134.63(4) 4 27_455
Cl Ce1 Ga 100.58(3) 5 3
Cl Ce1 Ga 79.42(3) . 3
Ga Ce1 Ga 88.070(10) . 3
Ga Ce1 Ga 88.069(10) 2 3
Ga Ce1 Ga 48.42(4) 25 3
Ga Ce1 Ga 136.98(4) 26_445 3
Ga Ce1 Ga 134.63(4) 28_545 3
Ga Ce1 Ga 158.85(5) 4 3
Ga Ce1 Ga 50.57(4) 27_455 3
Cl Ce1 Ce2 47.328(7) 5 .
Cl Ce1 Ce2 132.672(7) . .
Ga Ce1 Ce2 53.34(3) . .
Ga Ce1 Ce2 147.76(3) 2 .
Ga Ce1 Ce2 49.05(3) 25 .
Ga Ce1 Ce2 113.99(3) 26_445 .
Ga Ce1 Ce2 52.06(3) 28_545 .
Ga Ce1 Ce2 99.68(2) 4 .
Ga Ce1 Ce2 111.47(3) 27_455 .
Ga Ce1 Ce2 94.63(3) 3 .
Cl Ce1 Ce2 132.672(7) 5 9_444
Cl Ce1 Ce2 47.328(7) . 9_444
Ga Ce1 Ce2 113.99(3) . 9_444
Ga Ce1 Ce2 49.05(3) 2 9_444
Ga Ce1 Ce2 147.76(3) 25 9_444
Ga Ce1 Ce2 53.34(3) 26_445 9_444
Ga Ce1 Ce2 99.68(2) 28_545 9_444
Ga Ce1 Ce2 52.06(3) 4 9_444
Ga Ce1 Ce2 94.63(3) 27_455 9_444
Ga Ce1 Ce2 111.47(3) 3 9_444
Ce2 Ce1 Ce2 151.40(2) . 9_444
Cl Ce2 Cl 140.75(3) 9 5
Cl Ce2 Ga 76.194(13) 9 10
Cl Ce2 Ga 76.194(13) 5 10
Cl Ce2 Ga 76.194(13) 9 25
Cl Ce2 Ga 76.194(13) 5 25
Ga Ce2 Ga 89.46(5) 10 25
Cl Ce2 Ga 73.771(18) 9 12
Cl Ce2 Ga 130.71(2) 5 12
Ga Ce2 Ga 85.60(4) 10 12
Ga Ce2 Ga 149.881(19) 25 12
Cl Ce2 Ga 73.771(18) 9 27
Cl Ce2 Ga 130.71(2) 5 27
Ga Ce2 Ga 149.881(19) 10 27
Ga Ce2 Ga 85.60(4) 25 27
Ga Ce2 Ga 83.98(5) 12 27
Cl Ce2 Ga 130.71(2) 9 28_545
Cl Ce2 Ga 73.771(18) 5 28_545
Ga Ce2 Ga 149.881(19) 10 28_545
Ga Ce2 Ga 85.60(4) 25 28_545
Ga Ce2 Ga 112.60(4) 12 28_545
Ga Ce2 Ga 59.28(4) 27 28_545
Cl Ce2 Ga 130.71(2) 9 11_545
Cl Ce2 Ga 73.771(18) 5 11_545
Ga Ce2 Ga 85.60(4) 10 11_545
Ga Ce2 Ga 149.881(19) 25 11_545
Ga Ce2 Ga 59.28(4) 12 11_545
Ga Ce2 Ga 112.60(4) 27 11_545
Ga Ce2 Ga 83.98(5) 28_545 11_545
Cl Ce2 Ga 91.136(7) 9 .
Cl Ce2 Ga 91.136(7) 5 .
Ga Ce2 Ga 138.11(3) 10 .
Ga Ce2 Ga 48.65(4) 25 .
Ga Ce2 Ga 129.43(3) 12 .
Ga Ce2 Ga 45.53(3) 27 .
Ga Ce2 Ga 45.53(3) 28_545 .
Ga Ce2 Ga 129.43(3) 11_545 .
Cl Ce2 Ga 91.136(7) 9 18_556
Cl Ce2 Ga 91.136(7) 5 18_556
Ga Ce2 Ga 48.65(4) 10 18_556
Ga Ce2 Ga 138.11(3) 25 18_556
Ga Ce2 Ga 45.53(3) 12 18_556
Ga Ce2 Ga 129.43(3) 27 18_556
Ga Ce2 Ga 129.43(3) 28_545 18_556
Ga Ce2 Ga 45.53(3) 11_545 18_556
Ga Ce2 Ga 173.23(5) . 18_556
Cl Ce2 Ce2 109.627(14) 9 17_656
Cl Ce2 Ce2 109.627(14) 5 17_656
Ga Ce2 Ce2 135.27(3) 10 17_656
Ga Ce2 Ce2 135.27(3) 25 17_656
Ga Ce2 Ce2 56.301(18) 12 17_656
Ga Ce2 Ce2 56.301(18) 27 17_656
Ga Ce2 Ce2 56.301(18) 28_545 17_656
Ga Ce2 Ce2 56.301(18) 11_545 17_656
Ga Ce2 Ce2 86.62(2) . 17_656
Ga Ce2 Ce2 86.62(2) 18_556 17_656
Cl Ce2 Ce1 42.672(7) 9 9
Cl Ce2 Ce1 124.704(15) 5 9
Ga Ce2 Ce1 49.272(12) 10 9
Ga Ce2 Ce1 107.55(2) 25 9
Ga Ce2 Ce1 48.782(14) 12 9
Ga Ce2 Ce1 104.36(2) 27 9
Ga Ce2 Ce1 158.90(2) 28_545 9
Ga Ce2 Ce1 91.50(3) 11_545 9
Ga Ce2 Ce1 133.725(10) . 9
Ga Ce2 Ce1 48.544(10) 18_556 9
Ce2 Ce2 Ce1 104.298(11) 17_656 9
Ga Ga Ga 78.44(5) 27 28_545
Ga Ga Ga 112.25(9) 27 25
Ga Ga Ga 112.25(9) 28_545 25
Ga Ga Ce2 139.84(4) 27 25
Ga Ga Ce2 139.84(4) 28_545 25
Ga Ga Ce2 70.18(6) 25 25
Ga Ga Ce1 65.79(2) 27 25
Ga Ga Ce1 137.18(8) 28_545 25
Ga Ga Ce1 64.72(2) 25 25
Ce2 Ga Ce1 81.67(2) 25 25
Ga Ga Ce1 137.18(8) 27 .
Ga Ga Ce1 65.79(2) 28_545 .
Ga Ga Ce1 64.72(2) 25 .
Ce2 Ga Ce1 81.67(2) 25 .
Ce1 Ga Ce1 129.44(4) 25 .
Ga Ga Ce2 68.65(5) 27 27
Ga Ga Ce2 109.73(4) 28_545 27
Ga Ga Ce2 137.23(5) 25 27
Ce2 Ga Ce2 83.14(4) 25 27
Ce1 Ga Ce2 79.154(17) 25 27
Ce1 Ga Ce2 144.61(4) . 27
Ga Ga Ce2 109.73(4) 27 11_544
Ga Ga Ce2 68.65(5) 28_545 11_544
Ga Ga Ce2 137.23(5) 25 11_544
Ce2 Ga Ce2 83.14(4) 25 11_544
Ce1 Ga Ce2 144.61(4) 25 11_544
Ce1 Ga Ce2 79.154(16) . 11_544
Ce2 Ga Ce2 67.40(4) 27 11_544
Ga Ga Ce2 65.83(6) 27 .
Ga Ga Ce2 65.83(6) 28_545 .
Ga Ga Ce2 61.16(6) 25 .
Ce2 Ga Ce2 131.35(4) 25 .
Ce1 Ga Ce2 78.11(3) 25 .
Ce1 Ga Ce2 78.11(3) . .
Ce2 Ga Ce2 134.19(3) 27 .
Ce2 Ga Ce2 134.19(3) 11_544 .
Ce1 Cl Ce1 180.0 17 .
Ce1 Cl Ce2 90.0 17 25
Ce1 Cl Ce2 90.0 . 25
Ce1 Cl Ce2 90.0 17 9_444
Ce1 Cl Ce2 90.0 . 9_444
Ce2 Cl Ce2 180.000(9) 25 9_444
Ce1 Cl Ce2 90.0 17 27_455
Ce1 Cl Ce2 90.0 . 27_455
Ce2 Cl Ce2 90.0 25 27_455
Ce2 Cl Ce2 90.0 9_444 27_455
Ce1 Cl Ce2 90.0 17 11_544
Ce1 Cl Ce2 90.0 . 11_544
Ce2 Cl Ce2 90.0 25 11_544
Ce2 Cl Ce2 90.0 9_444 11_544
Ce2 Cl Ce2 180.0 27_455 11_544

loop_
_geom_bond_atom_site_label_1
_geom_bond_atom_site_label_2
_geom_bond_distance
_geom_bond_site_symmetry_2
Ce1 Cl 2.8072(5) 5
Ce1 Cl 2.8072(5) .
Ce1 Ga 3.1720(7) .
Ce1 Ga 3.1720(7) 2
Ce1 Ga 3.1720(7) 25
Ce1 Ga 3.1720(7) 26_445
Ce1 Ga 3.1720(7) 28_545
Ce1 Ga 3.1720(7) 4
Ce1 Ga 3.1720(7) 27_455
Ce1 Ga 3.1720(7) 3
Ce1 Ce2 4.1416(5) .
Ce1 Ce2 4.1416(5) 9_444
Ce2 Cl 3.0451(5) 9
Ce2 Cl 3.0451(5) 5
Ce2 Ga 3.1615(15) 10
Ce2 Ga 3.1615(15) 25
Ce2 Ga 3.3259(13) 12
Ce2 Ga 3.3259(13) 27
Ce2 Ga 3.3259(13) 28_545
Ce2 Ga 3.3259(13) 11_545
Ce2 Ga 3.3952(17) .
Ce2 Ga 3.3953(17) 18_556
Ce2 Ce2 3.6906(16) 17_656
Ce2 Ce1 4.1416(5) 9
Ga Ga 2.601(2) 27
Ga Ga 2.601(2) 28_545
Ga Ga 2.709(2) 25
Ga Ce2 3.1615(15) 25
Ga Ce1 3.1720(7) 25
Ga Ce2 3.3259(13) 27
Ga Ce2 3.3259(13) 11_544
Cl Ce1 2.8072(5) 17
Cl Ce2 3.0451(5) 25
Cl Ce2 3.0451(5) 9_444
Cl Ce2 3.0451(5) 27_455
Cl Ce2 3.0451(5) 11_544
